data_7709208
loop_
_publ_author_name
'Artem'ev, Alexander V.'
'Demyanov, Yan V.'
'Rakhmanova, Marianna I.'
'Bagryanskaya, Irina Yu'

_publ_section_title
;
 Pyridylarsine-based Cu(I) complexes showing TADF mixed with fast
 phosphorescence: a speeding-up emission rate using arsine ligands.
;
_journal_name_full 'Dalton transactions (Cambridge, England : 2003)'
_journal_paper_doi 10.1039/d1dt03759e
_journal_year 2021
_chemical_formula_moiety 'C36 H32 As2 B2 Cu2 F8 N6'
_chemical_formula_sum 'C36 H32 As2 B2 Cu2 F8 N6'
_chemical_formula_weight 999.21
_chemical_name_systematic
;
 Complex of Cu(I) tetrafluoroborate with bis(2-pyridyl)phenylarsine  
;
_space_group_crystal_system monoclinic
_space_group_IT_number 14
_space_group_name_Hall '-P 2yn'
_space_group_name_H-M_alt 'P 1 21/n 1'
_atom_sites_solution_hydrogens geom
_audit_creation_method SHELXL-2014/7
_audit_update_record
;
2021-11-25 deposited with the CCDC.	2021-12-22 downloaded from the CCDC.
;
_cell_angle_alpha 90
_cell_angle_beta 91.882(5)
_cell_angle_gamma 90
_cell_formula_units_Z 2
_cell_length_a 8.9008(12)
_cell_length_b 9.7467(16)
_cell_length_c 22.795(4)
_cell_measurement_reflns_used 3244
_cell_measurement_temperature 296(2)
_cell_measurement_theta_max 22.13
_cell_measurement_theta_min 2.27
_cell_volume 1976.5(5)
_computing_cell_refinement 'Bruker SAINT'
_computing_data_collection 'Bruker APEX2'
_computing_data_reduction 'Bruker SAINT'
_computing_molecular_graphics 'Bruker SHELXTL'
_computing_publication_material 'Bruker SHELXTL'
_computing_structure_refinement 'SHELXL-2014/7 (Sheldrick, 2014)'
_computing_structure_solution 'SHELXS-97 (Sheldrick, 2008)'
_diffrn_ambient_temperature 296(2)
_diffrn_measured_fraction_theta_full 0.960
_diffrn_measured_fraction_theta_max 0.960
_diffrn_measurement_device_type 'Bruker APEX-II CCD'
_diffrn_measurement_method '\f and \w scans'
_diffrn_radiation_type MoK\a
_diffrn_radiation_wavelength 0.71073
_diffrn_reflns_av_R_equivalents 0.0888
_diffrn_reflns_av_unetI/netI 0.0673
_diffrn_reflns_Laue_measured_fraction_full 0.960
_diffrn_reflns_Laue_measured_fraction_max 0.960
_diffrn_reflns_limit_h_max 10
_diffrn_reflns_limit_h_min -9
_diffrn_reflns_limit_k_max 11
_diffrn_reflns_limit_k_min -11
_diffrn_reflns_limit_l_max 25
_diffrn_reflns_limit_l_min -26
_diffrn_reflns_number 21894
_diffrn_reflns_point_group_measured_fraction_full 0.960
_diffrn_reflns_point_group_measured_fraction_max 0.960
_diffrn_reflns_theta_full 25.149
_diffrn_reflns_theta_max 25.149
_diffrn_reflns_theta_min 2.273
_diffrn_source 'sealed tube'
_exptl_absorpt_coefficient_mu 2.811
_exptl_absorpt_correction_T_max 0.7452
_exptl_absorpt_correction_T_min 0.5306
_exptl_absorpt_correction_type multi-scan
_exptl_absorpt_process_details SADABS
_exptl_crystal_colour green
_exptl_crystal_density_diffrn 1.679
_exptl_crystal_density_method 'not measured'
_exptl_crystal_description prism
_exptl_crystal_F_000 992
_exptl_crystal_size_max 0.400
_exptl_crystal_size_mid 0.300
_exptl_crystal_size_min 0.150
_refine_diff_density_max 0.441
_refine_diff_density_min -0.432
_refine_diff_density_rms 0.092
_refine_ls_extinction_method none
_refine_ls_goodness_of_fit_ref 1.023
_refine_ls_hydrogen_treatment constr
_refine_ls_matrix_type full
_refine_ls_number_parameters 282
_refine_ls_number_reflns 3401
_refine_ls_number_restraints 0
_refine_ls_restrained_S_all 1.023
_refine_ls_R_factor_all 0.0895
_refine_ls_R_factor_gt 0.0474
_refine_ls_shift/su_max 0.035
_refine_ls_shift/su_mean 0.003
_refine_ls_structure_factor_coef Fsqd
_refine_ls_weighting_details 'w=1/[\s^2^(Fo^2^)+(0.0435P)^2^+3.5926P] where P=(Fo^2^+2Fc^2^)/3'
_refine_ls_weighting_scheme calc
_refine_ls_wR_factor_gt 0.0977
_refine_ls_wR_factor_ref 0.1142
_reflns_Friedel_coverage 0.000
_reflns_number_gt 2305
_reflns_number_total 3401
_reflns_threshold_expression 'I > 2\s(I)'
_cod_data_source_file d1dt03759e2.cif
_cod_data_source_block yv50
_cod_original_sg_symbol_H-M 'P 21/n'
_cod_database_code 7709208
_shelx_shelxl_version_number 2014/7
_shelx_space_group_comment
;
The symmetry employed for this shelxl refinement is uniquely defined
by the following loop, which should always be used as a source of
symmetry information in preference to the above space-group names.
They are only intended as comments.
;
_shelx_estimated_absorpt_t_min 0.399
_shelx_estimated_absorpt_t_max 0.678

loop_
_space_group_symop_operation_xyz
'x, y, z'
'-x+1/2, y+1/2, -z+1/2'
'-x, -y, -z'
'x-1/2, -y-1/2, z-1/2'

loop_
_atom_site_label
_atom_site_type_symbol
_atom_site_fract_x
_atom_site_fract_y
_atom_site_fract_z
_atom_site_U_iso_or_equiv
_atom_site_adp_type
_atom_site_occupancy
_atom_site_site_symmetry_order
_atom_site_calc_flag
_atom_site_refinement_flags_posn
_atom_site_refinement_flags_adp
_atom_site_refinement_flags_occupancy
_atom_site_disorder_assembly
_atom_site_disorder_group
B1 B 0.2946(11) 0.9255(9) 0.3407(4) 0.066(2) Uani 1 1 d . . . . .
F1 F 0.170(2) 0.913(3) 0.3663(10) 0.150(14) Uani 0.47(2) 1 d . . P A 1
F2 F 0.359(2) 0.8066(16) 0.3318(9) 0.134(8) Uani 0.47(2) 1 d . . P A 1
F3 F 0.284(3) 0.989(2) 0.2876(8) 0.142(13) Uani 0.47(2) 1 d . . P A 1
F1' F 0.214(2) 0.817(2) 0.3598(9) 0.148(11) Uani 0.53(2) 1 d . . P A 2
F2' F 0.3549(13) 0.893(3) 0.2911(8) 0.133(12) Uani 0.53(2) 1 d . . P A 2
F3' F 0.189(2) 1.0234(15) 0.3306(8) 0.116(6) Uani 0.53(2) 1 d . . P A 2
F4 F 0.3960(6) 0.9863(6) 0.3786(2) 0.1266(19) Uani 1 1 d . . . . .
As1 As 0.10829(6) 0.46709(6) 0.58163(2) 0.03842(19) Uani 1 1 d . . . . .
Cu1 Cu 0.12993(7) 0.44212(7) 0.43628(3) 0.0440(2) Uani 1 1 d . . . . .
N1 N 0.2662(5) 0.5699(5) 0.4854(2) 0.0428(11) Uani 1 1 d . . . . .
N2 N 0.1401(5) 0.2742(5) 0.4909(2) 0.0405(11) Uani 1 1 d . . . . .
N3 N 0.2420(6) 0.3853(5) 0.3660(2) 0.0544(13) Uani 1 1 d . . . . .
C1 C 0.2002(6) 0.4509(5) 0.6604(2) 0.0402(13) Uani 1 1 d . . . . .
C2 C 0.3395(7) 0.3940(6) 0.6700(3) 0.0555(16) Uani 1 1 d . . . . .
H1 H 0.3914 0.3600 0.6384 0.067 Uiso 1 1 calc R U . . .
C3 C 0.4038(7) 0.3861(7) 0.7255(3) 0.0629(18) Uani 1 1 d . . . . .
H5 H 0.4983 0.3469 0.7317 0.075 Uiso 1 1 calc R U . . .
C4 C 0.3256(8) 0.4373(7) 0.7716(3) 0.0638(18) Uani 1 1 d . . . . .
H4 H 0.3680 0.4327 0.8094 0.077 Uiso 1 1 calc R U . . .
C5 C 0.1882(8) 0.4941(7) 0.7629(3) 0.0652(19) Uani 1 1 d . . . . .
H3 H 0.1379 0.5298 0.7946 0.078 Uiso 1 1 calc R U . . .
C6 C 0.1217(6) 0.4995(6) 0.7073(2) 0.0452(14) Uani 1 1 d . . . . .
H2 H 0.0255 0.5354 0.7016 0.054 Uiso 1 1 calc R U . . .
C7 C 0.2641(6) 0.5764(5) 0.5440(2) 0.0371(13) Uani 1 1 d . . . . .
C8 C 0.3526(6) 0.6654(6) 0.5760(3) 0.0515(15) Uani 1 1 d . . . . .
H6 H 0.3470 0.6683 0.6166 0.062 Uiso 1 1 calc R U . . .
C9 C 0.4508(7) 0.7513(6) 0.5476(3) 0.0590(17) Uani 1 1 d . . . . .
H9 H 0.5124 0.8121 0.5687 0.071 Uiso 1 1 calc R U . . .
C10 C 0.4546(7) 0.7444(7) 0.4877(3) 0.0617(18) Uani 1 1 d . . . . .
H7 H 0.5185 0.8014 0.4673 0.074 Uiso 1 1 calc R U . . .
C11 C 0.3634(7) 0.6525(6) 0.4581(3) 0.0518(16) Uani 1 1 d . . . . .
H8 H 0.3688 0.6469 0.4175 0.062 Uiso 1 1 calc R U . . .
C12 C 0.1434(5) 0.2843(6) 0.5494(2) 0.0394(13) Uani 1 1 d . . . . .
C13 C 0.1609(6) 0.1494(6) 0.4680(3) 0.0488(15) Uani 1 1 d . . . . .
H10 H 0.1594 0.1417 0.4273 0.059 Uiso 1 1 calc R U . . .
C14 C 0.1842(7) 0.0333(7) 0.4999(3) 0.0595(17) Uani 1 1 d . . . . .
H13 H 0.2002 -0.0506 0.4818 0.071 Uiso 1 1 calc R U . . .
C15 C 0.1831(8) 0.0444(6) 0.5604(3) 0.0619(18) Uani 1 1 d . . . . .
H11 H 0.1972 -0.0330 0.5838 0.074 Uiso 1 1 calc R U . . .
C16 C 0.1613(7) 0.1700(6) 0.5855(3) 0.0536(16) Uani 1 1 d . . . . .
H12 H 0.1584 0.1788 0.6261 0.064 Uiso 1 1 calc R U . . .
C17 C 0.3099(7) 0.3397(6) 0.3298(3) 0.0494(15) Uani 1 1 d . . . . .
C18 C 0.4015(7) 0.2803(7) 0.2847(3) 0.0688(19) Uani 1 1 d . . . . .
H16 H 0.3393 0.2256 0.2586 0.103 Uiso 1 1 calc R U . . .
H15 H 0.4782 0.2236 0.3027 0.103 Uiso 1 1 calc R U . . .
H14 H 0.4475 0.3523 0.2629 0.103 Uiso 1 1 calc R U . . .

loop_
_atom_site_aniso_label
_atom_site_aniso_U_11
_atom_site_aniso_U_22
_atom_site_aniso_U_33
_atom_site_aniso_U_23
_atom_site_aniso_U_13
_atom_site_aniso_U_12
B1 0.081(6) 0.066(6) 0.051(6) -0.006(5) 0.002(5) -0.001(5)
F1 0.086(10) 0.23(3) 0.140(18) -0.10(2) 0.061(11) -0.055(14)
F2 0.20(2) 0.109(10) 0.092(12) -0.003(8) 0.036(11) 0.080(11)
F3 0.18(2) 0.142(17) 0.102(17) 0.053(15) -0.035(19) -0.076(15)
F1' 0.151(19) 0.166(16) 0.124(18) 0.061(13) -0.034(14) -0.069(14)
F2' 0.068(7) 0.24(3) 0.094(16) -0.091(19) 0.016(7) -0.010(9)
F3' 0.117(10) 0.117(10) 0.114(14) -0.003(8) -0.014(9) 0.036(8)
F4 0.113(4) 0.180(5) 0.086(4) -0.031(4) -0.016(3) -0.027(4)
As1 0.0317(3) 0.0538(4) 0.0298(3) -0.0033(3) 0.0013(2) 0.0058(3)
Cu1 0.0363(4) 0.0620(5) 0.0336(4) -0.0031(3) 0.0007(3) 0.0074(3)
N1 0.035(2) 0.054(3) 0.040(3) 0.000(2) 0.003(2) 0.001(2)
N2 0.032(2) 0.053(3) 0.036(3) -0.006(2) 0.002(2) 0.001(2)
N3 0.052(3) 0.073(4) 0.039(3) -0.002(3) 0.006(3) 0.014(3)
C1 0.043(3) 0.049(3) 0.029(3) -0.003(3) -0.001(2) -0.003(3)
C2 0.051(4) 0.075(4) 0.041(4) -0.003(3) 0.000(3) 0.017(3)
C3 0.050(4) 0.086(5) 0.052(4) 0.002(4) -0.015(3) 0.012(3)
C4 0.073(5) 0.086(5) 0.031(4) 0.002(3) -0.010(3) 0.001(4)
C5 0.069(5) 0.087(5) 0.040(4) -0.012(4) 0.009(3) -0.001(4)
C6 0.046(3) 0.050(3) 0.038(4) -0.007(3) -0.006(3) 0.004(3)
C7 0.030(3) 0.044(3) 0.037(3) -0.005(3) 0.001(2) 0.005(2)
C8 0.049(4) 0.058(4) 0.047(4) -0.003(3) -0.003(3) 0.001(3)
C9 0.050(4) 0.063(4) 0.063(5) -0.003(4) -0.009(3) -0.009(3)
C10 0.051(4) 0.063(4) 0.071(5) 0.009(4) 0.008(3) -0.005(3)
C11 0.051(4) 0.054(4) 0.051(4) 0.008(3) 0.012(3) 0.003(3)
C12 0.027(3) 0.054(3) 0.037(4) -0.001(3) 0.003(2) -0.002(2)
C13 0.045(3) 0.058(4) 0.044(4) -0.007(3) 0.006(3) -0.002(3)
C14 0.070(4) 0.055(4) 0.055(4) -0.003(4) 0.008(3) -0.004(3)
C15 0.081(5) 0.050(4) 0.054(5) 0.009(3) 0.003(4) -0.005(3)
C16 0.067(4) 0.052(4) 0.043(4) 0.001(3) 0.008(3) -0.001(3)
C17 0.049(4) 0.064(4) 0.036(4) 0.000(3) 0.001(3) 0.011(3)
C18 0.062(4) 0.093(5) 0.053(4) -0.005(4) 0.022(3) 0.016(4)

loop_
_atom_type_symbol
_atom_type_description
_atom_type_scat_dispersion_real
_atom_type_scat_dispersion_imag
_atom_type_scat_source
C C 0.0033 0.0016 'International Tables Vol C Tables 4.2.6.8 and 6.1.1.4'
H H 0.0000 0.0000 'International Tables Vol C Tables 4.2.6.8 and 6.1.1.4'
N N 0.0061 0.0033 'International Tables Vol C Tables 4.2.6.8 and 6.1.1.4'
Cu Cu 0.3201 1.2651 'International Tables Vol C Tables 4.2.6.8 and 6.1.1.4'
As As 0.0499 2.0058 'International Tables Vol C Tables 4.2.6.8 and 6.1.1.4'
F F 0.0171 0.0103 'International Tables Vol C Tables 4.2.6.8 and 6.1.1.4'
B B 0.0013 0.0007 'International Tables Vol C Tables 4.2.6.8 and 6.1.1.4'

loop_
_geom_angle_atom_site_label_1
_geom_angle_atom_site_label_2
_geom_angle_atom_site_label_3
_geom_angle
_geom_angle_site_symmetry_1
_geom_angle_site_symmetry_3
_geom_angle_publ_flag
F2 B1 F1 112.1(16) . . ?
F2 B1 F3 106.4(14) . . ?
F1 B1 F3 114.5(17) . . ?
F2' B1 F3' 109.1(13) . . ?
F2 B1 F4 101.2(11) . . ?
F2' B1 F4 111.7(9) . . ?
F1 B1 F4 108.6(10) . . ?
F3 B1 F4 113.2(9) . . ?
F3' B1 F4 104.1(8) . . ?
F2' B1 F1' 109.2(14) . . ?
F3' B1 F1' 103.3(12) . . ?
F4 B1 F1' 118.7(10) . . ?
C12 As1 C1 101.8(2) . . ?
C12 As1 C7 101.8(2) . . ?
C1 As1 C7 99.5(2) . . ?
C12 As1 Cu1 115.95(15) . 3_566 ?
C1 As1 Cu1 122.99(16) . 3_566 ?
C7 As1 Cu1 111.70(15) . 3_566 ?
N3 Cu1 N1 107.8(2) . . ?
N3 Cu1 N2 104.62(19) . . ?
N1 Cu1 N2 98.00(18) . . ?
N3 Cu1 As1 116.28(15) . 3_566 ?
N1 Cu1 As1 112.68(13) . 3_566 ?
N2 Cu1 As1 115.57(12) . 3_566 ?
C7 N1 C11 117.6(5) . . ?
C7 N1 Cu1 123.2(4) . . ?
C11 N1 Cu1 119.2(4) . . ?
C12 N2 C13 117.2(5) . . ?
C12 N2 Cu1 123.0(4) . . ?
C13 N2 Cu1 119.4(4) . . ?
C17 N3 Cu1 171.9(5) . . ?
C2 C1 C6 119.5(5) . . ?
C2 C1 As1 122.0(4) . . ?
C6 C1 As1 118.5(4) . . ?
C1 C2 C3 121.2(6) . . ?
C1 C2 H1 119.4 . . ?
C3 C2 H1 119.4 . . ?
C4 C3 C2 118.6(6) . . ?
C4 C3 H5 120.7 . . ?
C2 C3 H5 120.7 . . ?
C5 C4 C3 121.0(6) . . ?
C5 C4 H4 119.5 . . ?
C3 C4 H4 119.5 . . ?
C4 C5 C6 120.5(6) . . ?
C4 C5 H3 119.7 . . ?
C6 C5 H3 119.7 . . ?
C5 C6 C1 119.1(6) . . ?
C5 C6 H2 120.5 . . ?
C1 C6 H2 120.5 . . ?
N1 C7 C8 122.4(5) . . ?
N1 C7 As1 116.3(4) . . ?
C8 C7 As1 120.9(4) . . ?
C7 C8 C9 119.7(6) . . ?
C7 C8 H6 120.2 . . ?
C9 C8 H6 120.2 . . ?
C10 C9 C8 118.2(6) . . ?
C10 C9 H9 120.9 . . ?
C8 C9 H9 120.9 . . ?
C9 C10 C11 119.3(6) . . ?
C9 C10 H7 120.3 . . ?
C11 C10 H7 120.3 . . ?
N1 C11 C10 122.7(6) . . ?
N1 C11 H8 118.6 . . ?
C10 C11 H8 118.6 . . ?
N2 C12 C16 122.0(5) . . ?
N2 C12 As1 116.3(4) . . ?
C16 C12 As1 121.6(4) . . ?
N2 C13 C14 124.7(6) . . ?
N2 C13 H10 117.6 . . ?
C14 C13 H10 117.6 . . ?
C13 C14 C15 117.6(6) . . ?
C13 C14 H13 121.2 . . ?
C15 C14 H13 121.2 . . ?
C16 C15 C14 119.5(6) . . ?
C16 C15 H11 120.2 . . ?
C14 C15 H11 120.2 . . ?
C15 C16 C12 118.9(6) . . ?
C15 C16 H12 120.5 . . ?
C12 C16 H12 120.5 . . ?
N3 C17 C18 178.1(7) . . ?
C17 C18 H16 109.5 . . ?
C17 C18 H15 109.5 . . ?
H16 C18 H15 109.5 . . ?
C17 C18 H14 109.5 . . ?
H16 C18 H14 109.5 . . ?
H15 C18 H14 109.5 . . ?

loop_
_geom_bond_atom_site_label_1
_geom_bond_atom_site_label_2
_geom_bond_distance
_geom_bond_site_symmetry_2
_geom_bond_publ_flag
B1 F2 1.314(14) . ?
B1 F2' 1.304(14) . ?
B1 F1 1.275(18) . ?
B1 F3 1.359(16) . ?
B1 F3' 1.355(14) . ?
B1 F4 1.365(10) . ?
B1 F1' 1.359(16) . ?
As1 C12 1.956(5) . ?
As1 C1 1.954(5) . ?
As1 C7 1.968(5) . ?
As1 Cu1 2.3213(9) 3_566 ?
Cu1 N3 1.993(5) . ?
Cu1 N1 2.047(5) . ?
Cu1 N2 2.057(5) . ?
Cu1 As1 2.3214(9) 3_566 ?
N1 C7 1.336(7) . ?
N1 C11 1.350(7) . ?
N2 C12 1.336(7) . ?
N2 C13 1.339(7) . ?
N3 C17 1.129(7) . ?
C1 C2 1.369(8) . ?
C1 C6 1.381(8) . ?
C2 C3 1.373(8) . ?
C2 H1 0.9300 . ?
C3 C4 1.374(9) . ?
C3 H5 0.9300 . ?
C4 C5 1.352(9) . ?
C4 H4 0.9300 . ?
C5 C6 1.382(8) . ?
C5 H3 0.9300 . ?
C6 H2 0.9300 . ?
C7 C8 1.367(8) . ?
C8 C9 1.386(8) . ?
C8 H6 0.9300 . ?
C9 C10 1.368(9) . ?
C9 H9 0.9300 . ?
C10 C11 1.371(9) . ?
C10 H7 0.9300 . ?
C11 H8 0.9300 . ?
C12 C16 1.391(8) . ?
C13 C14 1.357(8) . ?
C13 H10 0.9300 . ?
C14 C15 1.382(9) . ?
C14 H13 0.9300 . ?
C15 C16 1.369(8) . ?
C15 H11 0.9300 . ?
C16 H12 0.9300 . ?
C17 C18 1.455(8) . ?
C18 H16 0.9600 . ?
C18 H15 0.9600 . ?
C18 H14 0.9600 . ?

loop_
_geom_torsion_atom_site_label_1
_geom_torsion_atom_site_label_2
_geom_torsion_atom_site_label_3
_geom_torsion_atom_site_label_4
_geom_torsion
_geom_torsion_site_symmetry_1
_geom_torsion_site_symmetry_2
_geom_torsion_site_symmetry_3
_geom_torsion_site_symmetry_4
_geom_torsion_publ_flag
C6 C1 C2 C3 -1.0(9) . . . . ?
As1 C1 C2 C3 178.6(5) . . . . ?
C1 C2 C3 C4 -0.3(10) . . . . ?
C2 C3 C4 C5 0.1(11) . . . . ?
C3 C4 C5 C6 1.3(11) . . . . ?
C4 C5 C6 C1 -2.5(10) . . . . ?
C2 C1 C6 C5 2.4(9) . . . . ?
As1 C1 C6 C5 -177.2(5) . . . . ?
C11 N1 C7 C8 2.0(8) . . . . ?
Cu1 N1 C7 C8 -177.9(4) . . . . ?
C11 N1 C7 As1 174.6(4) . . . . ?
Cu1 N1 C7 As1 -5.4(5) . . . . ?
N1 C7 C8 C9 -1.2(8) . . . . ?
As1 C7 C8 C9 -173.4(4) . . . . ?
C7 C8 C9 C10 0.5(9) . . . . ?
C8 C9 C10 C11 -0.7(9) . . . . ?
C7 N1 C11 C10 -2.3(8) . . . . ?
Cu1 N1 C11 C10 177.7(5) . . . . ?
C9 C10 C11 N1 1.7(9) . . . . ?
C13 N2 C12 C16 -2.7(7) . . . . ?
Cu1 N2 C12 C16 -175.2(4) . . . . ?
C13 N2 C12 As1 -178.7(4) . . . . ?
Cu1 N2 C12 As1 8.7(5) . . . . ?
C12 N2 C13 C14 0.4(8) . . . . ?
Cu1 N2 C13 C14 173.2(5) . . . . ?
N2 C13 C14 C15 1.4(10) . . . . ?
C13 C14 C15 C16 -0.9(10) . . . . ?
C14 C15 C16 C12 -1.2(9) . . . . ?
N2 C12 C16 C15 3.1(9) . . . . ?
As1 C12 C16 C15 178.9(5) . . . . ?
